data_4338574
loop_
_publ_author_name
'Otero, Antonio'
'Fern\'andez-Baeza, Juan'
'Tejeda, Juan'
'Lara-S\'anchez, Agust\'in'
'S\'anchez-Molina, Margarita'
'Franco, Sonia'
'L\'opez-Solera, Isabel'
'Rodr\'iguez, Ana M'
'S\'anchez-Barba, Luis F'
'Morante-Zarcero, Sonia'
'Garc\'es, Andr\'es'

_publ_section_title
;
 On the Search for NNO-Donor Enantiopure Scorpionate Ligands and Their
 Coordination to Group 4 Metals
;
_journal_coden_ASTM INOCAJ
_journal_issue 12
_journal_name_full 'Inorganic chemistry'
_journal_page_first 5540
_journal_page_last 5554
_journal_paper_doi 10.1021/ic900352e
_journal_volume 48
_journal_year 2009
_chemical_formula_sum 'C26 H34 N4 O4'
_chemical_formula_weight 466.57
_space_group_IT_number 2
_symmetry_cell_setting triclinic
_symmetry_space_group_name_Hall '-P 1'
_symmetry_space_group_name_H-M 'P -1'
_atom_sites_solution_hydrogens geom
_atom_sites_solution_primary direct
_atom_sites_solution_secondary difmap
_audit_creation_method SHELXL-97
_cell_angle_alpha 75.467(15)
_cell_angle_beta 82.452(15)
_cell_angle_gamma 77.829(15)
_cell_formula_units_Z 2
_cell_length_a 6.928(6)
_cell_length_b 10.730(9)
_cell_length_c 18.516(15)
_cell_measurement_temperature 250(2)
_cell_volume 1298.0(19)
_computing_cell_refinement 'Bruker SAINT'
_computing_data_collection 'Bruker APEX'
_computing_data_reduction 'Bruker SHELXTL'
_computing_molecular_graphics 'Bruker SHELXTL'
_computing_publication_material 'Bruker SHELXTL'
_computing_structure_refinement 'SHELXL-97 (Sheldrick, 1997)'
_computing_structure_solution 'SHELXS-97 (Sheldrick, 1990)'
_diffrn_ambient_temperature 250(2)
_diffrn_measured_fraction_theta_full 0.899
_diffrn_measured_fraction_theta_max 0.899
_diffrn_measurement_device_type 'CCD area detector'
_diffrn_measurement_method 'omega scan'
_diffrn_radiation_monochromator graphite
_diffrn_radiation_source 'fine-focus sealed tube'
_diffrn_radiation_type MoK\a
_diffrn_radiation_wavelength 0.71073
_diffrn_reflns_av_R_equivalents 0.0260
_diffrn_reflns_av_sigmaI/netI 0.0403
_diffrn_reflns_limit_h_max 6
_diffrn_reflns_limit_h_min -7
_diffrn_reflns_limit_k_max 10
_diffrn_reflns_limit_k_min -10
_diffrn_reflns_limit_l_max 18
_diffrn_reflns_limit_l_min -18
_diffrn_reflns_number 4902
_diffrn_reflns_theta_full 21.18
_diffrn_reflns_theta_max 21.18
_diffrn_reflns_theta_min 2.00
_exptl_absorpt_coefficient_mu 0.081
_exptl_absorpt_correction_T_max 1
_exptl_absorpt_correction_T_min 0.529695
_exptl_absorpt_correction_type Semi-empirical
_exptl_absorpt_process_details SADABS
_exptl_crystal_colour Colorless
_exptl_crystal_density_diffrn 1.194
_exptl_crystal_density_method 'not measured'
_exptl_crystal_description Plate
_exptl_crystal_F_000 500
_exptl_crystal_size_max 0.591
_exptl_crystal_size_mid 0.199
_exptl_crystal_size_min 0.185
_refine_diff_density_max 0.166
_refine_diff_density_min -0.152
_refine_diff_density_rms 0.034
_refine_ls_extinction_coef 0.013(3)
_refine_ls_extinction_expression Fc^*^=kFc[1+0.001xFc^2^\l^3^/sin(2\q)]^-1/4^
_refine_ls_extinction_method SHELXL
_refine_ls_goodness_of_fit_ref 1.062
_refine_ls_hydrogen_treatment mixed
_refine_ls_matrix_type full
_refine_ls_number_parameters 316
_refine_ls_number_reflns 2555
_refine_ls_number_restraints 0
_refine_ls_restrained_S_all 1.062
_refine_ls_R_factor_all 0.0681
_refine_ls_R_factor_gt 0.0485
_refine_ls_shift/su_max 0.007
_refine_ls_shift/su_mean 0.001
_refine_ls_structure_factor_coef Fsqd
_refine_ls_weighting_details 'calc w=1/[\s^2^(Fo^2^)+(0.0790P)^2^+0.0140P] where P=(Fo^2^+2Fc^2^)/3'
_refine_ls_weighting_scheme calc
_refine_ls_wR_factor_gt 0.1246
_refine_ls_wR_factor_ref 0.1392
_reflns_number_gt 1884
_reflns_number_total 2555
_reflns_threshold_expression >2sigma(I)
_cod_data_source_file ic900352e_si_001.cif
_cod_data_source_block 5
_cod_depositor_comments
;
The following automatic conversions were performed:

'_symmetry_cell_setting' value 'Triclinic' changed to 'triclinic'
according to
/usr/data/users/saulius/automatic-downloads/retrospective/ACS/lib/dictionaries/cif_core.dic
dictionary named 'cif_core.dic' version 2.4.2 from 2011-04-26.

Automatic conversion script
Id: cif_fix_values 2281 2013-09-26 08:29:07Z andrius 
;
_cod_original_cell_volume 1298.1(18)
_cod_original_sg_symbol_H-M P-1
_cod_database_code 4338574

loop_
_symmetry_equiv_pos_as_xyz
'x, y, z'
'-x, -y, -z'

loop_
_atom_site_label
_atom_site_type_symbol
_atom_site_fract_x
_atom_site_fract_y
_atom_site_fract_z
_atom_site_U_iso_or_equiv
_atom_site_adp_type
_atom_site_occupancy
_atom_site_symmetry_multiplicity
_atom_site_calc_flag
_atom_site_refinement_flags
O1 O 0.0208(3) 0.17757(19) 0.30496(11) 0.0485(6) Uani 1 1 d .
O2 O -0.3123(4) 0.2278(2) 0.33295(12) 0.0624(7) Uani 1 1 d .
O3 O -0.2536(3) 0.2447(2) 0.47289(12) 0.0631(7) Uani 1 1 d .
O4 O -0.2461(4) 0.0291(3) 0.49318(17) 0.0952(10) Uani 1 1 d .
N1 N 0.1974(4) 0.2487(2) 0.10488(14) 0.0465(7) Uani 1 1 d .
N2 N 0.3893(4) 0.1927(3) 0.08480(15) 0.0551(8) Uani 1 1 d .
N3 N 0.0884(4) 0.3907(2) 0.19044(13) 0.0430(7) Uani 1 1 d .
N4 N -0.1051(4) 0.4400(3) 0.21099(13) 0.0483(7) Uani 1 1 d .
C1 C 0.1508(5) 0.2545(3) 0.18313(16) 0.0448(9) Uani 1 1 d .
H1 H 0.2755 0.2210 0.2070 0.054 Uiso 1 1 calc R
C2 C 0.3936(5) 0.2039(3) 0.0112(2) 0.0594(10) Uani 1 1 d .
C3 C 0.2081(6) 0.2664(3) -0.01506(19) 0.0649(11) Uani 1 1 d .
H3 H 0.1749 0.2846 -0.0642 0.078 Uiso 1 1 calc R
C4 C 0.0851(5) 0.2954(3) 0.04507(18) 0.0528(9) Uani 1 1 d .
C5 C 0.5838(5) 0.1545(4) -0.0322(2) 0.0793(12) Uani 1 1 d .
H5A H 0.6400 0.2277 -0.0614 0.119 Uiso 1 1 calc R
H5B H 0.5555 0.1049 -0.0647 0.119 Uiso 1 1 calc R
H5C H 0.6761 0.0997 0.0022 0.119 Uiso 1 1 calc R
C6 C -0.1289(5) 0.3592(4) 0.05054(19) 0.0679(11) Uani 1 1 d .
H6A H -0.2063 0.2957 0.0782 0.102 Uiso 1 1 calc R
H6B H -0.1728 0.3938 0.0012 0.102 Uiso 1 1 calc R
H6C H -0.1446 0.4291 0.0758 0.102 Uiso 1 1 calc R
C7 C 0.2079(5) 0.4804(3) 0.17842(17) 0.0512(9) Uani 1 1 d .
C8 C 0.0857(5) 0.5926(3) 0.19172(17) 0.0552(9) Uani 1 1 d .
H8 H 0.1224 0.6728 0.1876 0.066 Uiso 1 1 calc R
C9 C -0.1040(5) 0.5634(3) 0.21253(16) 0.0470(9) Uani 1 1 d .
C10 C 0.4262(5) 0.4500(4) 0.1558(2) 0.0803(12) Uani 1 1 d .
H10A H 0.4931 0.3921 0.1972 0.120 Uiso 1 1 calc R
H10B H 0.4779 0.5298 0.1414 0.120 Uiso 1 1 calc R
H10C H 0.4470 0.4087 0.1143 0.120 Uiso 1 1 calc R
C11 C -0.2917(5) 0.6503(3) 0.23400(18) 0.0615(10) Uani 1 1 d .
H11A H -0.3944 0.5994 0.2511 0.092 Uiso 1 1 calc R
H11B H -0.3312 0.7188 0.1913 0.092 Uiso 1 1 calc R
H11C H -0.2695 0.6881 0.2733 0.092 Uiso 1 1 calc R
C12 C 0.0014(5) 0.1700(3) 0.22876(16) 0.0460(9) Uani 1 1 d .
H12 H -0.1330 0.2109 0.2148 0.055 Uiso 1 1 calc R
C13 C 0.0426(5) 0.0235(3) 0.22582(17) 0.0548(10) Uani 1 1 d .
C14 C -0.0100(6) 0.0096(3) 0.15018(19) 0.0740(12) Uani 1 1 d .
H14A H -0.1414 0.0572 0.1407 0.111 Uiso 1 1 calc R
H14B H -0.0042 -0.0813 0.1519 0.111 Uiso 1 1 calc R
H14C H 0.0827 0.0441 0.1109 0.111 Uiso 1 1 calc R
C15 C -0.0968(6) -0.0469(4) 0.2875(2) 0.0797(12) Uani 1 1 d .
H15A H -0.0624 -0.0453 0.3358 0.120 Uiso 1 1 calc R
H15B H -0.0831 -0.1361 0.2839 0.120 Uiso 1 1 calc R
H15C H -0.2314 -0.0029 0.2812 0.120 Uiso 1 1 calc R
C16 C 0.2599(6) -0.0410(3) 0.2387(2) 0.0737(11) Uani 1 1 d .
H16A H 0.3445 -0.0070 0.1962 0.111 Uiso 1 1 calc R
H16B H 0.2751 -0.1341 0.2453 0.111 Uiso 1 1 calc R
H16C H 0.2955 -0.0221 0.2827 0.111 Uiso 1 1 calc R
C17 C -0.1443(6) 0.2128(3) 0.34815(17) 0.0486(9) Uani 1 1 d .
C18 C -0.0824(5) 0.2314(3) 0.42031(16) 0.0501(9) Uani 1 1 d .
H18 H 0.0135 0.1540 0.4418 0.060 Uiso 1 1 calc R
C19 C -0.3240(6) 0.1352(5) 0.5067(2) 0.0708(11) Uani 1 1 d .
C20 C -0.5027(6) 0.1629(5) 0.5583(2) 0.1000(15) Uani 1 1 d .
H20A H -0.6084 0.2177 0.5299 0.150 Uiso 1 1 calc R
H20B H -0.4725 0.2068 0.5934 0.150 Uiso 1 1 calc R
H20C H -0.5425 0.0820 0.5847 0.150 Uiso 1 1 calc R
C21 C 0.0103(5) 0.3512(3) 0.40719(15) 0.0477(9) Uani 1 1 d .
C22 C 0.2123(6) 0.3415(4) 0.38846(18) 0.0604(10) Uani 1 1 d .
H22 H 0.2890 0.2611 0.3840 0.073 Uiso 1 1 calc R
C23 C 0.3018(6) 0.4495(4) 0.3763(2) 0.0703(11) Uani 1 1 d .
H23 H 0.4373 0.4418 0.3632 0.084 Uiso 1 1 calc R
C24 C 0.1898(7) 0.5679(4) 0.38353(19) 0.0695(11) Uani 1 1 d .
H24 H 0.2498 0.6405 0.3757 0.083 Uiso 1 1 calc R
C25 C -0.0100(7) 0.5800(4) 0.40220(19) 0.0665(11) Uani 1 1 d .
H25 H -0.0850 0.6607 0.4069 0.080 Uiso 1 1 calc R
C26 C -0.1016(5) 0.4721(4) 0.41413(17) 0.0577(10) Uani 1 1 d .
H26 H -0.2374 0.4808 0.4267 0.069 Uiso 1 1 calc R

loop_
_atom_site_aniso_label
_atom_site_aniso_U_11
_atom_site_aniso_U_22
_atom_site_aniso_U_33
_atom_site_aniso_U_23
_atom_site_aniso_U_13
_atom_site_aniso_U_12
O1 0.0460(14) 0.0523(15) 0.0466(13) -0.0172(11) 0.0037(10) -0.0053(11)
O2 0.0492(17) 0.0759(18) 0.0606(15) -0.0188(12) 0.0034(12) -0.0099(13)
O3 0.0714(17) 0.0662(19) 0.0507(14) -0.0176(13) 0.0132(12) -0.0168(15)
O4 0.078(2) 0.066(2) 0.130(3) 0.0080(19) -0.0129(17) -0.0208(17)
N1 0.0463(18) 0.0432(17) 0.0491(17) -0.0148(13) 0.0071(14) -0.0079(14)
N2 0.052(2) 0.0540(19) 0.059(2) -0.0206(14) 0.0106(14) -0.0087(15)
N3 0.0437(18) 0.0354(18) 0.0498(16) -0.0135(13) 0.0029(12) -0.0066(15)
N4 0.0428(19) 0.047(2) 0.0561(17) -0.0209(14) 0.0046(13) -0.0059(14)
C1 0.047(2) 0.044(2) 0.046(2) -0.0157(16) 0.0024(15) -0.0091(17)
C2 0.069(3) 0.050(2) 0.058(2) -0.0175(18) 0.0152(19) -0.015(2)
C3 0.082(3) 0.061(3) 0.048(2) -0.0156(18) 0.001(2) -0.004(2)
C4 0.062(2) 0.045(2) 0.048(2) -0.0080(17) -0.0010(19) -0.0072(18)
C5 0.083(3) 0.077(3) 0.075(3) -0.030(2) 0.026(2) -0.013(2)
C6 0.069(3) 0.068(3) 0.064(2) -0.0187(19) -0.0116(19) 0.000(2)
C7 0.051(2) 0.046(2) 0.059(2) -0.0136(18) -0.0019(17) -0.013(2)
C8 0.061(3) 0.040(2) 0.067(2) -0.0140(18) -0.0014(19) -0.018(2)
C9 0.055(3) 0.041(2) 0.0458(19) -0.0150(16) -0.0013(16) -0.0060(18)
C10 0.054(3) 0.075(3) 0.122(3) -0.039(2) 0.006(2) -0.022(2)
C11 0.065(2) 0.052(2) 0.066(2) -0.0223(18) -0.0002(18) -0.002(2)
C12 0.049(2) 0.047(2) 0.0419(19) -0.0135(16) 0.0001(16) -0.0064(17)
C13 0.070(3) 0.037(2) 0.055(2) -0.0124(17) 0.0051(18) -0.0078(19)
C14 0.101(3) 0.053(2) 0.077(3) -0.029(2) -0.002(2) -0.021(2)
C15 0.108(3) 0.050(3) 0.080(3) -0.013(2) 0.019(2) -0.029(2)
C16 0.088(3) 0.044(2) 0.079(3) -0.0128(19) -0.002(2) 0.007(2)
C17 0.050(3) 0.042(2) 0.049(2) -0.0074(16) 0.0047(19) -0.0063(18)
C18 0.049(2) 0.051(2) 0.047(2) -0.0139(17) 0.0049(17) -0.0034(18)
C19 0.072(3) 0.073(4) 0.062(3) 0.002(3) -0.007(2) -0.023(3)
C20 0.083(3) 0.156(5) 0.062(3) -0.014(3) 0.018(2) -0.052(3)
C21 0.048(2) 0.051(2) 0.0413(19) -0.0123(16) -0.0041(16) -0.0014(19)
C22 0.059(3) 0.060(3) 0.062(2) -0.0211(19) -0.0018(19) -0.006(2)
C23 0.065(3) 0.074(3) 0.076(3) -0.023(2) -0.004(2) -0.016(3)
C24 0.079(3) 0.071(3) 0.067(2) -0.018(2) -0.007(2) -0.030(3)
C25 0.079(3) 0.054(3) 0.070(2) -0.023(2) -0.009(2) -0.008(2)
C26 0.056(2) 0.061(3) 0.054(2) -0.0167(19) -0.0041(17) -0.001(2)

loop_
_atom_type_symbol
_atom_type_description
_atom_type_scat_dispersion_real
_atom_type_scat_dispersion_imag
_atom_type_scat_source
C C 0.0033 0.0016 'International Tables Vol C Tables 4.2.6.8 and 6.1.1.4'
H H 0.0000 0.0000 'International Tables Vol C Tables 4.2.6.8 and 6.1.1.4'
N N 0.0061 0.0033 'International Tables Vol C Tables 4.2.6.8 and 6.1.1.4'
O O 0.0106 0.0060 'International Tables Vol C Tables 4.2.6.8 and 6.1.1.4'

loop_
_geom_angle_atom_site_label_1
_geom_angle_atom_site_label_2
_geom_angle_atom_site_label_3
_geom_angle
C17 O1 C12 118.8(2)
C19 O3 C18 116.9(3)
C4 N1 N2 112.4(2)
C4 N1 C1 130.9(3)
N2 N1 C1 116.6(2)
C2 N2 N1 104.4(2)
C7 N3 N4 112.7(2)
C7 N3 C1 125.7(3)
N4 N3 C1 121.5(3)
C9 N4 N3 104.4(3)
N1 C1 N3 111.0(2)
N1 C1 C12 116.4(2)
N3 C1 C12 110.3(2)
N2 C2 C3 110.6(3)
N2 C2 C5 120.1(3)
C3 C2 C5 129.2(3)
C4 C3 C2 107.4(3)
N1 C4 C3 105.2(3)
N1 C4 C6 124.0(3)
C3 C4 C6 130.8(3)
N3 C7 C8 105.1(3)
N3 C7 C10 122.9(3)
C8 C7 C10 132.1(3)
C7 C8 C9 107.1(3)
N4 C9 C8 110.7(3)
N4 C9 C11 120.3(3)
C8 C9 C11 129.0(3)
O1 C12 C1 101.6(2)
O1 C12 C13 108.3(2)
C1 C12 C13 117.1(3)
C16 C13 C14 110.4(3)
C16 C13 C15 109.7(3)
C14 C13 C15 107.1(3)
C16 C13 C12 111.6(3)
C14 C13 C12 110.1(2)
C15 C13 C12 107.8(3)
O2 C17 O1 126.4(3)
O2 C17 C18 125.2(3)
O1 C17 C18 108.4(3)
O3 C18 C21 108.6(3)
O3 C18 C17 109.3(3)
C21 C18 C17 112.2(2)
O4 C19 O3 121.4(4)
O4 C19 C20 127.1(4)
O3 C19 C20 111.5(4)
C22 C21 C26 118.6(3)
C22 C21 C18 119.7(3)
C26 C21 C18 121.7(3)
C23 C22 C21 121.1(3)
C24 C23 C22 119.7(4)
C25 C24 C23 120.4(4)
C24 C25 C26 120.4(3)
C25 C26 C21 119.9(3)

loop_
_geom_bond_atom_site_label_1
_geom_bond_atom_site_label_2
_geom_bond_distance
O1 C17 1.349(4)
O1 C12 1.459(3)
O2 C17 1.202(4)
O3 C19 1.342(5)
O3 C18 1.439(4)
O4 C19 1.224(5)
N1 C4 1.366(4)
N1 N2 1.383(3)
N1 C1 1.456(4)
N2 C2 1.335(4)
N3 C7 1.358(4)
N3 N4 1.374(3)
N3 C1 1.469(4)
N4 C9 1.333(4)
C1 C12 1.546(4)
C2 C3 1.405(5)
C2 C5 1.517(4)
C3 C4 1.370(4)
C4 C6 1.498(4)
C7 C8 1.375(4)
C7 C10 1.505(4)
C8 C9 1.398(4)
C9 C11 1.502(4)
C12 C13 1.550(4)
C13 C16 1.541(5)
C13 C14 1.543(4)
C13 C15 1.547(5)
C17 C18 1.527(4)
C18 C21 1.508(5)
C19 C20 1.487(5)
C21 C22 1.385(5)
C21 C26 1.391(4)
C22 C23 1.383(5)
C23 C24 1.370(5)
C24 C25 1.369(5)
C25 C26 1.391(5)
